data_4067859
loop_
_publ_author_name
'Chen, Zhong-Hui'
'Zhang, Li-Yi'
'Chen, Zhong-Ning'

_publ_section_title
;
 Structural Characterization and Luminescence Properties of a
 Triphosphine-Stabilized Ag16Cu9Heterometallic Alkynyl Cluster
;
_journal_issue 1
_journal_name_full Organometallics
_journal_page_first 256
_journal_paper_doi 10.1021/om200836k
_journal_volume 31
_journal_year 2012
_chemical_formula_sum 'C342 H359 Ag16 Cl5 Cu9 O20 P9'
_chemical_formula_weight 7543.05
_chemical_name_systematic
; 
 ? 
;
_space_group_IT_number 167
_symmetry_cell_setting rhombohedral
_symmetry_space_group_name_Hall '-R 3 2"c'
_symmetry_space_group_name_H-M 'R -3 c :H'
_atom_sites_solution_hydrogens geom
_atom_sites_solution_primary direct
_atom_sites_solution_secondary difmap
_audit_creation_method SHELXL-97
_cell_angle_alpha 90.00
_cell_angle_beta 90.00
_cell_angle_gamma 120.00
_cell_formula_units_Z 12
_cell_length_a 33.935(5)
_cell_length_b 33.935(5)
_cell_length_c 112.33(2)
_cell_measurement_temperature 293(2)
_cell_volume 112027(3)
_computing_structure_refinement 'SHELXL-97 (Sheldrick, 1997)'
_computing_structure_solution 'SHELXS-97 (Sheldrick, 1990)'
_diffrn_ambient_temperature 293(2)
_diffrn_measured_fraction_theta_full 0.961
_diffrn_measured_fraction_theta_max 0.961
_diffrn_radiation_monochromator graphite
_diffrn_radiation_source 'fine-focus sealed tube'
_diffrn_radiation_wavelength 0.80000
_diffrn_reflns_av_R_equivalents 0.0217
_diffrn_reflns_av_sigmaI/netI 0.0716
_diffrn_reflns_limit_h_max 35
_diffrn_reflns_limit_h_min 0
_diffrn_reflns_limit_k_max 0
_diffrn_reflns_limit_k_min -30
_diffrn_reflns_limit_l_max 118
_diffrn_reflns_limit_l_min -118
_diffrn_reflns_number 28708
_diffrn_reflns_theta_full 25.01
_diffrn_reflns_theta_max 25.01
_diffrn_reflns_theta_min 1.61
_exptl_absorpt_coefficient_mu 1.442
_exptl_absorpt_correction_type none
_exptl_crystal_colour Red
_exptl_crystal_density_diffrn 1.342
_exptl_crystal_density_method 'not measured'
_exptl_crystal_description Block
_exptl_crystal_F_000 45648
_exptl_crystal_size_max 0.7000
_exptl_crystal_size_mid 0.6000
_exptl_crystal_size_min 0.4000
_platon_squeeze_details
;
The unit cell contains 60 ClO4 anions which have been treated as 
a diffuse contribution to the overall scattering without specific atom 
positions by SQUEEZE/PLATON. 
;
_refine_diff_density_max 2.224
_refine_diff_density_min -1.078
_refine_diff_density_rms 0.148
_refine_ls_extinction_coef 0.000057(6)
_refine_ls_extinction_expression Fc^*^=kFc[1+0.001xFc^2^\l^3^/sin(2\q)]^-1/4^
_refine_ls_extinction_method SHELXL
_refine_ls_goodness_of_fit_ref 1.193
_refine_ls_hydrogen_treatment constr
_refine_ls_matrix_type full
_refine_ls_number_parameters 1093
_refine_ls_number_reflns 14813
_refine_ls_number_restraints 1110
_refine_ls_restrained_S_all 1.193
_refine_ls_R_factor_all 0.1325
_refine_ls_R_factor_gt 0.1041
_refine_ls_shift/su_max 0.008
_refine_ls_shift/su_mean 0.000
_refine_ls_structure_factor_coef Fsqd
_refine_ls_weighting_details 'calc w=1/[\s^2^(Fo^2^)+(0.1210P)^2^+35.7500P] where P=(Fo^2^+2Fc^2^)/3'
_refine_ls_weighting_scheme calc
_refine_ls_wR_factor_gt 0.2423
_refine_ls_wR_factor_ref 0.2567
_reflns_number_gt 7640
_reflns_number_total 14813
_reflns_threshold_expression >2sigma(I)
_cod_data_source_file om200836k_si_001.cif
_cod_data_source_block z
_cod_original_cell_volume 112031(32)
_cod_original_sg_symbol_H-M R-3c
_cod_database_code 4067859

loop_
_symmetry_equiv_pos_as_xyz
'x, y, z'
'-y, x-y, z'
'-x+y, -x, z'
'y, x, -z+1/2'
'x-y, -y, -z+1/2'
'-x, -x+y, -z+1/2'
'x+2/3, y+1/3, z+1/3'
'-y+2/3, x-y+1/3, z+1/3'
'-x+y+2/3, -x+1/3, z+1/3'
'y+2/3, x+1/3, -z+5/6'
'x-y+2/3, -y+1/3, -z+5/6'
'-x+2/3, -x+y+1/3, -z+5/6'
'x+1/3, y+2/3, z+2/3'
'-y+1/3, x-y+2/3, z+2/3'
'-x+y+1/3, -x+2/3, z+2/3'
'y+1/3, x+2/3, -z+7/6'
'x-y+1/3, -y+2/3, -z+7/6'
'-x+1/3, -x+y+2/3, -z+7/6'
'-x, -y, -z'
'y, -x+y, -z'
'x-y, x, -z'
'-y, -x, z-1/2'
'-x+y, y, z-1/2'
'x, x-y, z-1/2'
'-x+2/3, -y+1/3, -z+1/3'
'y+2/3, -x+y+1/3, -z+1/3'
'x-y+2/3, x+1/3, -z+1/3'
'-y+2/3, -x+1/3, z-1/6'
'-x+y+2/3, y+1/3, z-1/6'
'x+2/3, x-y+1/3, z-1/6'
'-x+1/3, -y+2/3, -z+2/3'
'y+1/3, -x+y+2/3, -z+2/3'
'x-y+1/3, x+2/3, -z+2/3'
'-y+1/3, -x+2/3, z+1/6'
'-x+y+1/3, y+2/3, z+1/6'
'x+1/3, x-y+2/3, z+1/6'

loop_
_atom_site_label
_atom_site_type_symbol
_atom_site_fract_x
_atom_site_fract_y
_atom_site_fract_z
_atom_site_U_iso_or_equiv
_atom_site_adp_type
_atom_site_occupancy
_atom_site_symmetry_multiplicity
_atom_site_calc_flag
_atom_site_refinement_flags
Ag1 Ag 0.65162(5) 0.22493(5) 0.722758(13) 0.1514(5) Uani 1 1 d .
Ag2 Ag 0.61145(4) 0.24622(5) 0.703759(9) 0.1287(5) Uani 1 1 d .
Ag3 Ag 0.59555(4) 0.25690(4) 0.731921(9) 0.1150(4) Uani 1 1 d .
Ag4 Ag 0.54519(4) 0.26416(5) 0.712657(11) 0.1401(5) Uani 1 1 d .
Ag5 Ag 0.6667 0.3333 0.717840(18) 0.1352(7) Uani 1 3 d S
Ag6 Ag 0.52195(6) 0.15195(6) 0.726572(11) 0.1590(6) Uani 1 1 d .
Cu1 Cu 0.59810(5) 0.13354(5) 0.719382(14) 0.0985(5) Uani 1 1 d .
Cu2 Cu 0.45884(4) 0.19389(4) 0.725810(10) 0.0779(4) Uani 1 1 d .
Cu3 Cu 0.48406(4) 0.15465(5) 0.704893(12) 0.0911(4) Uani 1 1 d .
P1 P 0.64460(14) 0.10184(12) 0.72522(4) 0.1203(12) Uani 1 1 d D
P2 P 0.78647(14) 0.19957(13) 0.71370(3) 0.1207(12) Uani 1 1 d D
P3 P 0.40253(15) 0.11165(15) 0.70179(4) 0.1377(14) Uani 1 1 d .
C1 C 0.7051(4) 0.1424(5) 0.72603(12) 0.124(4) Uani 1 1 d DU
H1A H 0.7103 0.1676 0.7311 0.149 Uiso 1 1 calc R
H1B H 0.7209 0.1278 0.7294 0.149 Uiso 1 1 calc R
C2 C 0.7249(4) 0.1613(5) 0.71282(11) 0.131(5) Uani 1 1 d DU
H2A H 0.7105 0.1775 0.7096 0.157 Uiso 1 1 calc R
H2B H 0.7183 0.1360 0.7076 0.157 Uiso 1 1 calc R
C3 C 0.8004(4) 0.2118(4) 0.69782(9) 0.135(5) Uani 1 1 d DU
H3A H 0.7846 0.1838 0.6933 0.162 Uiso 1 1 calc R
H3B H 0.7903 0.2324 0.6950 0.162 Uiso 1 1 calc R
C4 C 0.8542(4) 0.2345(4) 0.69588(9) 0.181(8) Uani 1 1 d RDU
H4A H 0.8601 0.2354 0.6874 0.217 Uiso 1 1 calc R
H4B H 0.8641 0.2149 0.6995 0.217 Uiso 1 1 calc R
C5 C 0.6387(5) 0.0551(5) 0.71661(14) 0.137(4) Uani 1 1 d DU
C6 C 0.6020(6) 0.0323(6) 0.70893(18) 0.182(7) Uani 1 1 d DU
H6A H 0.5808 0.0420 0.7085 0.218 Uiso 1 1 calc R
C7 C 0.5953(8) -0.0039(8) 0.7019(2) 0.217(8) Uani 1 1 d DU
H7A H 0.5706 -0.0174 0.6968 0.260 Uiso 1 1 calc R
C8 C 0.6252(8) -0.0202(8) 0.7025(2) 0.215(9) Uani 1 1 d DU
H8A H 0.6210 -0.0448 0.6979 0.258 Uiso 1 1 calc R
C9 C 0.6617(7) 0.0014(6) 0.71029(19) 0.185(7) Uani 1 1 d DU
H9A H 0.6837 -0.0073 0.7105 0.221 Uiso 1 1 calc R
C10 C 0.6659(6) 0.0359(6) 0.71772(15) 0.167(5) Uani 1 1 d DU
H10A H 0.6880 0.0466 0.7237 0.200 Uiso 1 1 calc R
C11 C 0.6336(4) 0.0810(4) 0.74025(12) 0.123(4) Uani 1 1 d DU
C12 C 0.6610(6) 0.0680(6) 0.74646(13) 0.158(5) Uani 1 1 d DU
H12A H 0.6861 0.0697 0.7426 0.190 Uiso 1 1 calc R
C13 C 0.6521(7) 0.0527(7) 0.75811(13) 0.180(6) Uani 1 1 d DU
H13A H 0.6715 0.0453 0.7621 0.216 Uiso 1 1 calc R
C14 C 0.6139(6) 0.0485(7) 0.76369(17) 0.186(7) Uani 1 1 d DU
H14A H 0.6073 0.0384 0.7715 0.224 Uiso 1 1 calc R
C15 C 0.5855(7) 0.0596(8) 0.75748(14) 0.202(7) Uani 1 1 d DU
H15A H 0.5594 0.0560 0.7612 0.242 Uiso 1 1 calc R
C16 C 0.5952(3) 0.0759(3) 0.74588(10) 0.154(5) Uani 1 1 d DU
H16A H 0.5758 0.0834 0.7419 0.184 Uiso 1 1 calc R
C17 C 0.8077(3) 0.1631(3) 0.71939(10) 0.153(5) Uani 1 1 d RDU
C18 C 0.8250(3) 0.1711(3) 0.73090(10) 0.192(7) Uani 1 1 d RDU
H18A H 0.8276 0.1957 0.7352 0.231 Uiso 1 1 d R
C19 C 0.8397(9) 0.1433(8) 0.73557(19) 0.222(8) Uani 1 1 d DU
H19A H 0.8546 0.1499 0.7429 0.267 Uiso 1 1 calc R
C20 C 0.8319(11) 0.1050(9) 0.7291(2) 0.253(10) Uani 1 1 d DU
H20A H 0.8398 0.0849 0.7325 0.304 Uiso 1 1 calc R
C21 C 0.8127(10) 0.0954(8) 0.7177(2) 0.238(10) Uani 1 1 d DU
H21A H 0.8080 0.0698 0.7135 0.286 Uiso 1 1 calc R
C22 C 0.8010(8) 0.1254(6) 0.7131(2) 0.213(8) Uani 1 1 d DU
H22A H 0.7883 0.1202 0.7055 0.255 Uiso 1 1 calc R
C23 C 0.3825(5) 0.0654(5) 0.69065(13) 0.174(6) Uani 1 1 d GU
C24 C 0.3567(6) 0.0198(5) 0.69377(13) 0.221(9) Uani 1 1 d GU
H24A H 0.3481 0.0117 0.7016 0.266 Uiso 1 1 calc R
C25 C 0.3437(7) -0.0137(4) 0.68510(18) 0.267(12) Uani 1 1 d GU
H25A H 0.3264 -0.0442 0.6872 0.320 Uiso 1 1 calc R
C26 C 0.3565(8) -0.0015(6) 0.67332(16) 0.319(17) Uani 1 1 d GU
H26A H 0.3478 -0.0239 0.6675 0.382 Uiso 1 1 calc R
C27 C 0.3823(8) 0.0441(7) 0.67020(12) 0.342(18) Uani 1 1 d GU
H27A H 0.3909 0.0522 0.6623 0.411 Uiso 1 1 calc R
C28 C 0.3953(7) 0.0776(5) 0.67886(15) 0.276(13) Uani 1 1 d GU
H28A H 0.4125 0.1081 0.6768 0.331 Uiso 1 1 calc R
C29 C 0.3672(6) 0.0858(5) 0.71435(14) 0.236(11) Uani 1 1 d GU
C30 C 0.3235(7) 0.0789(6) 0.71567(18) 0.297(11) Uani 1 1 d GU
H30A H 0.3113 0.0892 0.7098 0.356 Uiso 1 1 calc R
C31 C 0.2980(6) 0.0566(6) 0.7257(2) 0.356(16) Uani 1 1 d GU
H31A H 0.2687 0.0519 0.7266 0.427 Uiso 1 1 calc R
C32 C 0.3162(8) 0.0412(6) 0.73437(16) 0.393(19) Uani 1 1 d GU
H32A H 0.2991 0.0262 0.7411 0.472 Uiso 1 1 calc R
C33 C 0.3599(9) 0.0481(6) 0.73305(17) 0.352(16) Uani 1 1 d GU
H33A H 0.3721 0.0378 0.7389 0.423 Uiso 1 1 calc R
C34 C 0.3855(5) 0.0704(6) 0.7230(2) 0.308(14) Uani 1 1 d GU
H34A H 0.4147 0.0750 0.7222 0.370 Uiso 1 1 calc R
C35 C 0.6593(5) 0.2209(5) 0.70617(15) 0.125(4) Uani 1 1 d U
C36 C 0.6639(4) 0.2104(4) 0.69557(12) 0.101(3) Uani 1 1 d U
C37 C 0.6707(4) 0.1992(4) 0.68394(9) 0.121(4) Uani 1 1 d GU
C38 C 0.6932(5) 0.1749(5) 0.68211(11) 0.197(8) Uani 1 1 d GU
H38A H 0.7037 0.1657 0.6886 0.236 Uiso 1 1 calc R
C39 C 0.6998(6) 0.1643(6) 0.67060(13) 0.224(9) Uani 1 1 d GDU
H39A H 0.7149 0.1480 0.6694 0.268 Uiso 1 1 calc R
C40 C 0.6841(6) 0.1780(6) 0.66093(9) 0.206(8) Uani 1 1 d GDU
C41 C 0.6617(7) 0.2023(6) 0.66276(10) 0.262(11) Uani 1 1 d GDU
H41A H 0.6511 0.2115 0.6563 0.314 Uiso 1 1 calc R
C42 C 0.6550(6) 0.2130(5) 0.67426(12) 0.237(10) Uani 1 1 d GU
H42A H 0.6400 0.2292 0.6755 0.284 Uiso 1 1 calc R
C43 C 0.6847(6) 0.1607(6) 0.64855(11) 0.260(12) Uani 1 1 d DU
C44 C 0.7224(8) 0.1921(10) 0.6399(2) 0.40(2) Uani 1 1 d DU
H44A H 0.7238 0.2210 0.6395 0.604 Uiso 1 1 calc R
H44B H 0.7158 0.1785 0.6321 0.604 Uiso 1 1 calc R
H44C H 0.7511 0.1963 0.6426 0.604 Uiso 1 1 calc R
C45 C 0.6891(13) 0.1182(10) 0.6470(2) 0.367(17) Uani 1 1 d DU
H45A H 0.6645 0.0930 0.6510 0.550 Uiso 1 1 calc R
H45B H 0.7176 0.1237 0.6503 0.550 Uiso 1 1 calc R
H45C H 0.6881 0.1114 0.6386 0.550 Uiso 1 1 calc R
C46 C 0.6442(7) 0.1469(9) 0.64017(18) 0.283(12) Uani 1 1 d DU
H46A H 0.6171 0.1233 0.6438 0.424 Uiso 1 1 calc R
H46B H 0.6496 0.1360 0.6328 0.424 Uiso 1 1 calc R
H46C H 0.6407 0.1728 0.6386 0.424 Uiso 1 1 calc R
C47 C 0.6126(4) 0.2017(4) 0.73541(11) 0.105(4) Uani 1 1 d DU
C48 C 0.5930(5) 0.1861(5) 0.74481(12) 0.113(4) Uani 1 1 d DU
C49 C 0.5733(4) 0.1692(4) 0.75715(7) 0.119(4) Uani 1 1 d GU
C50 C 0.5973(4) 0.1956(4) 0.76688(10) 0.176(7) Uani 1 1 d GU
H50A H 0.6248 0.2224 0.7657 0.212 Uiso 1 1 calc R
C51 C 0.5803(5) 0.1820(5) 0.77832(8) 0.226(10) Uani 1 1 d GU
H51A H 0.5964 0.1997 0.7848 0.271 Uiso 1 1 calc R
C52 C 0.5393(5) 0.1419(5) 0.78003(7) 0.229(10) Uani 1 1 d GDU
C53 C 0.5152(4) 0.1155(4) 0.77030(10) 0.162(6) Uani 1 1 d GU
H53A H 0.4878 0.0887 0.7714 0.194 Uiso 1 1 calc R
C54 C 0.5323(4) 0.1291(3) 0.75886(8) 0.145(5) Uani 1 1 d GU
H54A H 0.5162 0.1114 0.7523 0.173 Uiso 1 1 calc R
C55 C 0.5232(6) 0.1209(7) 0.79158(14) 0.304(13) Uani 1 1 d DU
C56 C 0.4721(6) 0.0936(11) 0.7941(2) 0.38(2) Uani 1 1 d DU
H56A H 0.4567 0.0747 0.7874 0.569 Uiso 1 1 calc R
H56B H 0.4609 0.1142 0.7955 0.569 Uiso 1 1 calc R
H56C H 0.4667 0.0750 0.8010 0.569 Uiso 1 1 calc R
C57 C 0.5354(11) 0.0857(10) 0.7961(2) 0.348(16) Uani 1 1 d DU
H57A H 0.5669 0.0962 0.7945 0.522 Uiso 1 1 calc R
H57B H 0.5169 0.0572 0.7921 0.522 Uiso 1 1 calc R
H57C H 0.5301 0.0816 0.8045 0.522 Uiso 1 1 calc R
C58 C 0.5377(11) 0.1511(9) 0.80270(16) 0.40(2) Uani 1 1 d DU
H58A H 0.5702 0.1695 0.8029 0.593 Uiso 1 1 calc R
H58B H 0.5274 0.1322 0.8097 0.593 Uiso 1 1 calc R
H58C H 0.5245 0.1703 0.8025 0.593 Uiso 1 1 calc R
C59 C 0.5417(5) 0.2329(5) 0.69903(14) 0.117(4) Uani 1 1 d U
C60 C 0.5356(4) 0.2161(5) 0.68849(15) 0.119(4) Uani 1 1 d U
C61 C 0.5241(5) 0.1952(5) 0.67653(9) 0.143(5) Uani 1 1 d GU
C62 C 0.5127(7) 0.2164(5) 0.66769(13) 0.241(9) Uani 1 1 d GU
H62A H 0.5094 0.2413 0.6696 0.289 Uiso 1 1 calc R
C63 C 0.5064(8) 0.2005(7) 0.65605(11) 0.260(10) Uani 1 1 d GU
H63A H 0.4988 0.2147 0.6501 0.312 Uiso 1 1 calc R
C64 C 0.5115(7) 0.1634(7) 0.65325(10) 0.241(8) Uani 1 1 d GDU
C65 C 0.5228(8) 0.1422(6) 0.66210(14) 0.249(9) Uani 1 1 d GU
H65A H 0.5262 0.1173 0.6602 0.298 Uiso 1 1 calc R
C66 C 0.5292(7) 0.1581(6) 0.67374(11) 0.236(9) Uani 1 1 d GU
H66A H 0.5368 0.1439 0.6797 0.283 Uiso 1 1 calc R
C67 C 0.4973(7) 0.1419(7) 0.64170(14) 0.289(11) Uani 1 1 d DU
C68 C 0.5278(11) 0.1277(13) 0.6350(2) 0.40(2) Uani 1 1 d DU
H68A H 0.5390 0.1139 0.6405 0.606 Uiso 1 1 calc R
H68B H 0.5530 0.1541 0.6315 0.606 Uiso 1 1 calc R
H68C H 0.5105 0.1063 0.6289 0.606 Uiso 1 1 calc R
C69 C 0.4901(12) 0.1676(10) 0.63158(18) 0.316(15) Uani 1 1 d DU
H69A H 0.5145 0.1986 0.6315 0.474 Uiso 1 1 calc R
H69B H 0.4617 0.1669 0.6327 0.474 Uiso 1 1 calc R
H69C H 0.4895 0.1534 0.6241 0.474 Uiso 1 1 calc R
C70 C 0.4525(10) 0.0968(9) 0.6405(2) 0.47(3) Uani 1 1 d DU
H70A H 0.4496 0.0773 0.6471 0.702 Uiso 1 1 calc R
H70B H 0.4524 0.0823 0.6332 0.702 Uiso 1 1 calc R
H70C H 0.4275 0.1025 0.6406 0.702 Uiso 1 1 calc R
C71 C 0.5406(4) 0.2763(5) 0.72924(15) 0.119(4) Uani 1 1 d U
C72 C 0.5304(4) 0.2770(4) 0.74021(12) 0.097(3) Uani 1 1 d U
C73 C 0.5177(4) 0.2779(4) 0.75185(9) 0.098(3) Uani 1 1 d DU
C74 C 0.5210(4) 0.2510(4) 0.76072(9) 0.139(4) Uani 1 1 d DU
H74A H 0.5334 0.2327 0.7589 0.166 Uiso 1 1 calc R
C75 C 0.5064(5) 0.2508(4) 0.77210(10) 0.140(4) Uani 1 1 d DU
H75A H 0.5093 0.2330 0.7779 0.168 Uiso 1 1 calc R
C76 C 0.4874(6) 0.2773(6) 0.77483(10) 0.153(5) Uani 1 1 d DU
C77 C 0.4854(6) 0.3057(5) 0.76641(10) 0.145(5) Uani 1 1 d DU
H77A H 0.4743 0.3249 0.7684 0.175 Uiso 1 1 calc R
C78 C 0.5002(5) 0.3055(4) 0.75493(10) 0.120(4) Uani 1 1 d DU
H78A H 0.4983 0.3243 0.7492 0.144 Uiso 1 1 calc R
C79 C 0.4710(6) 0.2776(6) 0.78722(11) 0.213(8) Uani 1 1 d DU
C80 C 0.4222(6) 0.2686(10) 0.78788(18) 0.277(12) Uani 1 1 d DU
H80A H 0.4034 0.2442 0.7825 0.416 Uiso 1 1 calc R
H80B H 0.4216 0.2956 0.7856 0.416 Uiso 1 1 calc R
H80C H 0.4111 0.2602 0.7959 0.416 Uiso 1 1 calc R
C81 C 0.4944(9) 0.3219(6) 0.7942(2) 0.313(17) Uani 1 1 d DU
H81A H 0.5263 0.3323 0.7947 0.469 Uiso 1 1 calc R
H81B H 0.4816 0.3170 0.8020 0.469 Uiso 1 1 calc R
H81C H 0.4901 0.3444 0.7901 0.469 Uiso 1 1 calc R
C82 C 0.4683(10) 0.2450(8) 0.7968(2) 0.314(14) Uani 1 1 d DU
H82A H 0.4933 0.2395 0.7960 0.471 Uiso 1 1 calc R
H82B H 0.4401 0.2168 0.7961 0.471 Uiso 1 1 calc R
H82C H 0.4698 0.2580 0.8045 0.471 Uiso 1 1 calc R
C83 C 0.4822(6) 0.1572(5) 0.73775(13) 0.125(4) Uani 1 1 d U
C84 C 0.4524(6) 0.1521(5) 0.74507(15) 0.131(5) Uani 1 1 d U
C86 C 0.4206(5) 0.1415(4) 0.75499(13) 0.134(4) Uani 1 1 d DU
C87 C 0.4050(5) 0.1010(5) 0.76098(12) 0.169(6) Uani 1 1 d DU
H87A H 0.4174 0.0827 0.7592 0.203 Uiso 1 1 calc R
C88 C 0.3715(5) 0.0867(6) 0.76958(14) 0.176(6) Uani 1 1 d DU
H88A H 0.3608 0.0592 0.7736 0.212 Uiso 1 1 calc R
C89 C 0.3551(6) 0.1157(5) 0.77192(15) 0.192(7) Uani 1 1 d DU
C90 C 0.3693(6) 0.1556(6) 0.76571(15) 0.179(6) Uani 1 1 d DU
H90A H 0.3563 0.1734 0.7673 0.215 Uiso 1 1 calc R
C91 C 0.4026(5) 0.1693(5) 0.75716(14) 0.153(5) Uani 1 1 d DU
H91A H 0.4126 0.1964 0.7530 0.184 Uiso 1 1 calc R
C92 C 0.3169(5) 0.1016(6) 0.78083(14) 0.236(9) Uani 1 1 d DU
C93 C 0.3098(10) 0.1383(8) 0.7866(3) 0.351(19) Uani 1 1 d DU
H93A H 0.3103 0.1586 0.7806 0.527 Uiso 1 1 calc R
H93B H 0.3337 0.1551 0.7922 0.527 Uiso 1 1 calc R
H93C H 0.2810 0.1243 0.7906 0.527 Uiso 1 1 calc R
C94 C 0.3167(9) 0.0763(10) 0.79208(18) 0.325(14) Uani 1 1 d DU
H94A H 0.3469 0.0904 0.7954 0.487 Uiso 1 1 calc R
H94B H 0.3069 0.0452 0.7901 0.487 Uiso 1 1 calc R
H94C H 0.2963 0.0774 0.7978 0.487 Uiso 1 1 calc R
C95 C 0.2683(5) 0.0699(10) 0.7767(2) 0.304(14) Uani 1 1 d DU
H95A H 0.2620 0.0827 0.7699 0.455 Uiso 1 1 calc R
H95B H 0.2476 0.0663 0.7830 0.455 Uiso 1 1 calc R
H95C H 0.2647 0.0408 0.7747 0.455 Uiso 1 1 calc R
C96 C 0.5336(5) 0.1286(5) 0.71159(16) 0.126(4) Uani 1 1 d U
C97 C 0.5329(5) 0.1041(5) 0.70344(15) 0.119(4) Uani 1 1 d U
C98 C 0.5286(5) 0.0762(4) 0.69336(12) 0.145(5) Uani 1 1 d DU
C99 C 0.5656(5) 0.0834(5) 0.68651(15) 0.206(8) Uani 1 1 d DU
H99A H 0.5938 0.1092 0.6878 0.247 Uiso 1 1 calc R
C100 C 0.5609(6) 0.0527(7) 0.67783(15) 0.243(11) Uani 1 1 d DU
H10B H 0.5864 0.0559 0.6739 0.291 Uiso 1 1 calc R
C101 C 0.5180(7) 0.0169(6) 0.67502(16) 0.239(10) Uani 1 1 d DU
C102 C 0.4815(6) 0.0082(6) 0.68222(19) 0.225(9) Uani 1 1 d DU
H10C H 0.4534 -0.0178 0.6810 0.270 Uiso 1 1 calc R
C103 C 0.4865(5) 0.0381(6) 0.69128(17) 0.193(8) Uani 1 1 d DU
H10D H 0.4616 0.0325 0.6960 0.231 Uiso 1 1 calc R
C104 C 0.5140(8) -0.0211(6) 0.66701(17) 0.340(14) Uani 1 1 d DU
C105 C 0.4675(9) -0.0648(8) 0.6651(3) 0.366(18) Uani 1 1 d DU
H10E H 0.4463 -0.0569 0.6617 0.549 Uiso 1 1 calc R
H10F H 0.4560 -0.0797 0.6726 0.549 Uiso 1 1 calc R
H10G H 0.4711 -0.0849 0.6598 0.549 Uiso 1 1 calc R
C106 C 0.5410(12) -0.0455(12) 0.6700(4) 0.43(2) Uani 1 1 d DU
H10H H 0.5706 -0.0237 0.6729 0.650 Uiso 1 1 calc R
H10I H 0.5440 -0.0597 0.6629 0.650 Uiso 1 1 calc R
H10J H 0.5250 -0.0682 0.6760 0.650 Uiso 1 1 calc R
C107 C 0.5275(15) -0.0120(11) 0.65381(19) 0.47(3) Uani 1 1 d DU
H10K H 0.5188 0.0088 0.6506 0.701 Uiso 1 1 calc R
H10L H 0.5123 -0.0401 0.6495 0.701 Uiso 1 1 calc R
H10M H 0.5598 0.0010 0.6531 0.701 Uiso 1 1 calc R
C108 C 0.6667 0.3333 0.7009(2) 0.118(7) Uani 1 3 d SU
C109 C 0.6667 0.3333 0.6897(2) 0.122(7) Uani 1 3 d SU
C110 C 0.6667 0.3333 0.67719(13) 0.125(7) Uani 1 3 d SGU
C111 C 0.6389(14) 0.2933(4) 0.67103(13) 0.148(13) Uani 0.33 1 d PGU
C112 C 0.6350(14) 0.2941(7) 0.65873(13) 0.169(16) Uani 0.33 1 d PGDU
C113 C 0.6590(9) 0.3350(5) 0.65258(13) 0.170(12) Uani 0.33 1 d PGDU
C114 C 0.6868(17) 0.3750(2) 0.65874(13) 0.162(16) Uani 0.33 1 d PGDU
C115 C 0.6906(15) 0.3742(2) 0.67104(13) 0.154(15) Uani 0.33 1 d PGU
C116 C 0.6667 0.3333 0.63931(15) 0.238(14) Uani 1 3 d SDU
C117 C 0.6748(17) 0.2945(12) 0.6352(2) 0.36(2) Uani 1 1 d DU
H11A H 0.7061 0.3031 0.6365 0.534 Uiso 1 1 calc R
H11B H 0.6681 0.2889 0.6268 0.534 Uiso 1 1 calc R
H11C H 0.6554 0.2673 0.6396 0.534 Uiso 1 1 calc R
C118 C 0.6667 0.3333 0.7351(2) 0.117(7) Uani 1 3 d SDU
C119 C 0.6667 0.3333 0.7459(2) 0.096(5) Uani 1 3 d SDU
C120 C 0.6667 0.3333 0.75833(12) 0.111(6) Uani 1 3 d SGU
C121 C 0.6303(12) 0.331(3) 0.76452(12) 0.164(13) Uani 0.33 1 d PGU
C122 C 0.6301(13) 0.331(3) 0.77689(12) 0.161(13) Uani 0.33 1 d PGDU
C123 C 0.6666(7) 0.3333(14) 0.78308(12) 0.162(9) Uani 1 3 d SGDU
C124 C 0.7025(12) 0.334(3) 0.77689(12) 0.155(12) Uani 0.33 1 d PGDU
C125 C 0.7026(12) 0.334(2) 0.76451(12) 0.134(10) Uani 0.33 1 d PGU
C126 C 0.6667 0.3333 0.79652(12) 0.202(11) Uani 1 3 d SDU
C127 C 0.6203(7) 0.2942(10) 0.8010(2) 0.32(2) Uani 1 1 d DU
H12B H 0.6167 0.2655 0.7985 0.477 Uiso 1 1 calc R
H12C H 0.5961 0.2977 0.7978 0.477 Uiso 1 1 calc R
H12D H 0.6194 0.2951 0.8096 0.477 Uiso 1 1 calc R

loop_
_atom_site_aniso_label
_atom_site_aniso_U_11
_atom_site_aniso_U_22
_atom_site_aniso_U_33
_atom_site_aniso_U_23
_atom_site_aniso_U_13
_atom_site_aniso_U_12
Ag1 0.1740(12) 0.1599(11) 0.1314(10) 0.0113(8) 0.0163(8) 0.0918(10)
Ag2 0.1419(9) 0.1772(11) 0.0962(7) -0.0206(7) -0.0158(6) 0.1016(8)
Ag3 0.1363(8) 0.1466(9) 0.0879(6) 0.0068(6) 0.0044(5) 0.0899(7)
Ag4 0.1400(10) 0.1683(11) 0.1128(9) -0.0048(7) -0.0021(7) 0.0777(9)
Ag5 0.1504(11) 0.1504(11) 0.1046(13) 0.000 0.000 0.0752(5)
Ag6 0.2223(15) 0.1905(13) 0.1024(8) 0.0050(8) 0.0190(8) 0.1319(12)
Cu1 0.1108(10) 0.0877(9) 0.1157(11) -0.0088(8) -0.0166(8) 0.0638(8)
Cu2 0.0808(8) 0.1052(9) 0.0588(7) -0.0096(6) -0.0020(5) 0.0548(7)
Cu3 0.0801(8) 0.1060(10) 0.0833(9) -0.0184(7) -0.0065(6) 0.0436(7)
P1 0.136(3) 0.103(2) 0.126(3) 0.006(2) 0.003(2) 0.064(2)
P2 0.146(3) 0.120(3) 0.111(3) 0.008(2) 0.023(2) 0.078(2)
P3 0.119(3) 0.133(3) 0.143(3) -0.030(3) -0.019(2) 0.050(2)
C1 0.144(11) 0.123(10) 0.113(10) 0.033(8) 0.027(8) 0.072(9)
C2 0.166(13) 0.133(10) 0.087(8) 0.010(7) 0.012(8) 0.068(10)
C3 0.171(13) 0.126(10) 0.104(9) -0.013(8) 0.016(9) 0.072(10)
C4 0.173(15) 0.130(12) 0.204(18) 0.015(12) 0.084(14) 0.049(11)
C5 0.175(13) 0.115(10) 0.140(12) 0.012(7) 0.017(8) 0.086(9)
C6 0.193(15) 0.147(14) 0.214(19) -0.028(11) -0.021(11) 0.091(12)
C7 0.24(2) 0.201(18) 0.212(19) -0.062(13) -0.042(15) 0.117(15)
C8 0.28(2) 0.174(17) 0.22(2) -0.028(13) 0.008(15) 0.132(16)
C9 0.202(16) 0.144(14) 0.22(2) -0.001(11) 0.047(12) 0.099(13)
C10 0.217(15) 0.156(13) 0.173(14) 0.010(9) 0.016(11) 0.128(12)
C11 0.125(9) 0.092(8) 0.151(11) -0.004(7) -0.002(7) 0.053(7)
C12 0.193(13) 0.164(13) 0.132(10) 0.031(10) -0.008(9) 0.099(11)
C13 0.240(17) 0.162(13) 0.133(11) 0.027(11) 0.011(11) 0.097(14)
C14 0.221(19) 0.137(12) 0.164(14) 0.050(12) 0.031(11) 0.062(13)
C15 0.226(18) 0.182(16) 0.186(15) 0.062(13) 0.055(13) 0.094(14)
C16 0.146(11) 0.125(10) 0.174(12) 0.043(10) 0.044(9) 0.056(10)
C17 0.166(13) 0.153(11) 0.181(12) -0.001(10) 0.037(10) 0.111(11)
C18 0.247(19) 0.189(15) 0.185(14) 0.020(12) 0.012(14) 0.142(14)
C19 0.29(2) 0.24(2) 0.208(17) 0.049(14) 0.042(15) 0.189(18)
C20 0.31(3) 0.227(19) 0.30(3) 0.033(18) 0.06(2) 0.19(2)
C21 0.29(2) 0.187(16) 0.30(2) -0.006(17) 0.06(2) 0.167(16)
C22 0.224(18) 0.160(15) 0.286(19) -0.048(13) 0.007(15) 0.119(14)
C23 0.134(12) 0.173(11) 0.180(13) -0.057(12) -0.010(11) 0.051(11)
C24 0.209(19) 0.170(12) 0.227(16) -0.067(11) -0.044(16) 0.052(14)
C25 0.24(2) 0.195(14) 0.29(2) -0.109(14) 0.02(2) 0.049(17)
C26 0.29(3) 0.240(16) 0.29(2) -0.13(2) 0.05(2) 0.03(2)
C27 0.35(3) 0.252(19) 0.247(18) -0.124(15) 0.08(2) 0.02(2)
C28 0.33(3) 0.215(15) 0.194(16) -0.076(12) 0.04(2) 0.069(19)
C29 0.162(13) 0.190(17) 0.185(16) -0.099(13) 0.028(13) -0.042(14)
C30 0.216(17) 0.22(2) 0.31(2) -0.123(16) 0.109(16) 0.003(17)
C31 0.28(2) 0.22(2) 0.38(3) -0.10(2) 0.178(19) -0.016(18)
C32 0.35(3) 0.23(2) 0.31(3) -0.092(19) 0.13(2) -0.07(2)
C33 0.31(2) 0.23(2) 0.205(19) -0.043(15) 0.042(18) -0.10(2)
C34 0.231(18) 0.24(2) 0.18(2) -0.026(16) -0.007(14) -0.085(15)
C35 0.139(11) 0.100(9) 0.136(13) 0.005(8) -0.001(9) 0.059(8)
C36 0.119(9) 0.109(8) 0.084(8) -0.010(7) 0.003(7) 0.063(7)
C37 0.139(10) 0.111(9) 0.123(11) -0.032(8) -0.023(9) 0.069(8)
C38 0.221(18) 0.27(2) 0.116(13) -0.052(14) -0.015(12) 0.134(17)
C39 0.25(2) 0.28(2) 0.177(19) -0.038(18) 0.030(17) 0.153(18)
C40 0.24(2) 0.27(2) 0.130(14) -0.013(15) 0.031(14) 0.143(16)
C41 0.38(3) 0.29(2) 0.18(2) 0.002(19) 0.00(2) 0.21(2)
C42 0.34(3) 0.25(2) 0.119(14) -0.039(16) -0.042(17) 0.14(2)
C43 0.35(3) 0.23(2) 0.129(15) -0.068(15) 0.040(13) 0.090(19)
C44 0.34(3) 0.36(3) 0.28(4) -0.10(3) 0.11(3) 0.01(3)
C45 0.55(5) 0.43(3) 0.22(3) -0.07(3) 0.03(3) 0.31(4)
C46 0.32(3) 0.23(3) 0.22(3) -0.01(2) 0.04(2) 0.08(2)
C47 0.125(9) 0.102(8) 0.073(7) 0.002(6) -0.016(7) 0.046(7)
C48 0.124(10) 0.114(9) 0.108(10) 0.002(8) -0.016(8) 0.066(8)
C49 0.154(10) 0.149(10) 0.077(6) 0.019(6) 0.019(6) 0.094(7)
C50 0.177(13) 0.216(15) 0.106(8) -0.015(9) 0.002(8) 0.076(10)
C51 0.25(2) 0.26(2) 0.099(8) -0.028(11) 0.015(11) 0.073(12)
C52 0.247(19) 0.27(2) 0.101(7) 0.027(9) 0.009(10) 0.081(13)
C53 0.193(14) 0.169(13) 0.112(8) 0.025(8) 0.042(8) 0.082(10)
C54 0.169(12) 0.151(11) 0.104(7) 0.038(8) 0.013(8) 0.073(8)
C55 0.30(2) 0.36(3) 0.113(9) 0.053(12) 0.001(16) 0.06(2)
C56 0.31(2) 0.53(6) 0.132(18) 0.04(2) 0.065(18) 0.09(2)
C57 0.38(3) 0.41(4) 0.130(17) 0.14(2) 0.05(2) 0.10(3)
C58 0.42(4) 0.46(4) 0.122(12) 0.01(2) 0.05(2) 0.08(3)
C59 0.107(9) 0.115(9) 0.109(10) 0.000(8) -0.012(8) 0.041(7)
C60 0.105(9) 0.145(11) 0.121(11) 0.009(9) -0.019(8) 0.073(8)
C61 0.170(12) 0.178(13) 0.102(9) -0.021(9) -0.016(9) 0.102(11)
C62 0.39(3) 0.248(19) 0.148(13) -0.045(13) -0.088(18) 0.206(18)
C63 0.44(3) 0.31(2) 0.135(11) -0.028(14) -0.068(18) 0.27(2)
C64 0.35(2) 0.32(2) 0.148(11) -0.053(13) -0.046(15) 0.242(18)
C65 0.41(3) 0.30(2) 0.159(13) -0.055(15) -0.034(18) 0.27(2)
C66 0.39(3) 0.24(2) 0.150(11) -0.043(14) -0.039(18) 0.214(19)
C67 0.40(3) 0.36(3) 0.194(16) -0.093(16) -0.10(2) 0.25(2)
C68 0.59(4) 0.57(5) 0.26(3) -0.25(4) -0.18(3) 0.44(4)
C69 0.39(4) 0.43(4) 0.192(19) -0.07(2) -0.12(3) 0.25(3)
C70 0.62(4) 0.42(4) 0.14(2) -0.11(2) 0.02(3) 0.09(3)
C71 0.089(8) 0.120(10) 0.132(12) -0.017(8) -0.012(8) 0.039(7)
C72 0.104(8) 0.108(8) 0.090(8) -0.010(6) 0.006(7) 0.059(7)
C73 0.098(7) 0.114(8) 0.083(7) 0.001(5) 0.005(6) 0.054(6)
C74 0.183(13) 0.150(11) 0.103(8) 0.011(8) 0.012(9) 0.098(10)
C75 0.177(13) 0.140(11) 0.086(7) 0.019(8) 0.002(8) 0.068(9)
C76 0.180(13) 0.174(14) 0.094(7) 0.004(7) 0.022(8) 0.081(10)
C77 0.185(13) 0.152(12) 0.118(8) -0.012(8) 0.029(10) 0.099(10)
C78 0.137(10) 0.136(10) 0.094(7) 0.003(7) 0.012(7) 0.073(8)
C79 0.260(17) 0.227(17) 0.125(10) 0.004(9) 0.068(13) 0.100(15)
C80 0.257(18) 0.39(3) 0.140(16) 0.009(18) 0.093(15) 0.13(2)
C81 0.37(3) 0.30(2) 0.141(18) -0.064(14) 0.04(2) 0.08(3)
C82 0.41(4) 0.37(3) 0.137(16) 0.075(19) 0.07(2) 0.17(3)
C83 0.132(11) 0.140(11) 0.087(9) 0.009(8) -0.010(8) 0.054(9)
C84 0.131(11) 0.114(10) 0.109(10) -0.011(8) 0.004(9) 0.031(9)
C86 0.132(10) 0.122(9) 0.127(11) -0.001(7) 0.007(8) 0.048(8)
C87 0.200(15) 0.158(12) 0.141(13) 0.027(9) 0.050(10) 0.082(12)
C88 0.178(15) 0.156(13) 0.148(13) 0.006(10) 0.038(10) 0.048(10)
C89 0.201(14) 0.144(12) 0.167(14) -0.031(9) 0.065(11) 0.040(10)
C90 0.175(14) 0.170(13) 0.163(15) -0.008(10) 0.051(10) 0.064(12)
C91 0.161(13) 0.144(11) 0.144(12) -0.021(8) 0.042(9) 0.068(9)
C92 0.224(15) 0.198(17) 0.213(18) 0.002(13) 0.104(13) 0.050(13)
C93 0.30(3) 0.33(3) 0.39(4) -0.02(2) 0.20(3) 0.14(2)
C94 0.32(3) 0.42(4) 0.19(2) 0.05(2) 0.100(18) 0.15(3)
C95 0.199(14) 0.37(3) 0.27(3) 0.01(2) 0.083(16) 0.09(2)
C96 0.108(9) 0.109(10) 0.139(13) 0.026(9) -0.001(9) 0.039(8)
C97 0.127(10) 0.105(9) 0.128(11) -0.004(9) 0.017(8) 0.061(8)
C98 0.184(12) 0.115(9) 0.128(11) 0.017(8) 0.039(9) 0.068(8)
C99 0.207(14) 0.207(17) 0.181(18) -0.004(12) 0.062(13) 0.087(13)
C100 0.288(18) 0.26(2) 0.161(17) -0.005(14) 0.092(17) 0.119(15)
C101 0.34(2) 0.182(15) 0.160(16) -0.002(12) 0.075(15) 0.108(14)
C102 0.258(17) 0.184(16) 0.192(19) -0.045(13) 0.019(14) 0.078(14)
C103 0.192(13) 0.160(14) 0.194(17) -0.036(12) 0.020(13) 0.063(10)
C104 0.48(3) 0.22(2) 0.30(2) -0.043(18) 0.13(2) 0.156(18)
C105 0.56(4) 0.22(2) 0.25(3) -0.06(2) -0.03(3) 0.15(2)
C106 0.52(5) 0.34(4) 0.49(5) -0.07(4) 0.16(4) 0.25(4)
C107 0.61(7) 0.43(5) 0.28(3) -0.11(3) 0.14(4) 0.21(4)
C108 0.125(10) 0.125(10) 0.104(16) 0.000 0.000 0.062(5)
C109 0.134(11) 0.134(11) 0.099(15) 0.000 0.000 0.067(5)
C110 0.150(12) 0.150(12) 0.076(13) 0.000 0.000 0.075(6)
C111 0.20(3) 0.17(3) 0.084(15) -0.026(18) -0.02(3) 0.10(3)
C112 0.25(4) 0.20(2) 0.094(15) -0.022(18) -0.04(2) 0.13(3)
C113 0.23(3) 0.22(2) 0.095(13) -0.003(12) -0.030(18) 0.14(2)
C114 0.16(3) 0.22(3) 0.116(17) 0.013(16) -0.03(3) 0.10(3)
C115 0.16(3) 0.20(3) 0.102(17) 0.00(2) 0.00(3) 0.09(3)
C116 0.31(2) 0.31(2) 0.104(13) 0.000 0.000 0.153(11)
C117 0.49(5) 0.50(5) 0.18(2) -0.13(3) -0.04(3) 0.31(4)
C118 0.108(10) 0.108(10) 0.136(19) 0.000 0.000 0.054(5)
C119 0.100(8) 0.100(8) 0.089(13) 0.000 0.000 0.050(4)
C120 0.131(9) 0.131(9) 0.073(11) 0.000 0.000 0.065(5)
C121 0.11(2) 0.25(3) 0.107(12) -0.03(3) -0.002(15) 0.07(3)
C122 0.14(2) 0.22(3) 0.106(11) 0.00(3) 0.026(15) 0.08(3)
C123 0.192(14) 0.192(14) 0.104(12) 0.000 0.000 0.096(7)
C124 0.18(3) 0.21(3) 0.109(11) 0.01(3) -0.024(15) 0.12(2)
C125 0.16(2) 0.16(3) 0.109(12) -0.02(3) -0.020(15) 0.11(2)
C126 0.248(18) 0.248(18) 0.109(12) 0.000 0.000 0.124(9)
C127 0.39(4) 0.30(4) 0.135(16) 0.019(19) 0.07(2) 0.07(3)

loop_
_atom_type_symbol
_atom_type_description
_atom_type_scat_dispersion_real
_atom_type_scat_dispersion_imag
_atom_type_scat_source
C C 0.0033 0.0016 'International Tables Vol C Tables 4.2.6.8 and 6.1.1.4'
H H 0.0000 0.0000 'International Tables Vol C Tables 4.2.6.8 and 6.1.1.4'
N N 0.0061 0.0033 'International Tables Vol C Tables 4.2.6.8 and 6.1.1.4'
O O 0.0106 0.0060 'International Tables Vol C Tables 4.2.6.8 and 6.1.1.4'
F F 0.0171 0.0103 'International Tables Vol C Tables 4.2.6.8 and 6.1.1.4'
P P 0.1023 0.0942 'International Tables Vol C Tables 4.2.6.8 and 6.1.1.4'
Cl Cl 0.1484 0.1585 'International Tables Vol C Tables 4.2.6.8 and 6.1.1.4'
Cu Cu 0.3201 1.2651 'International Tables Vol C Tables 4.2.6.8 and 6.1.1.4'
Ag Ag -0.8971 1.1015 'International Tables Vol C Tables 4.2.6.8 and 6.1.1.4'

loop_
_geom_angle_atom_site_label_1
_geom_angle_atom_site_label_2
_geom_angle_atom_site_label_3
_geom_angle
_geom_angle_site_symmetry_1
_geom_angle_site_symmetry_3
C47 Ag1 C35 145.9(6) . .
C47 Ag1 C71 110.0(6) . 2_655
C35 Ag1 C71 102.4(6) . 2_655
C47 Ag1 Cu1 72.0(4) . .
C35 Ag1 Cu1 79.5(4) . .
C71 Ag1 Cu1 129.1(3) 2_655 .
C47 Ag1 Ag4 153.0(4) . 2_655
C35 Ag1 Ag4 60.9(5) . 2_655
C71 Ag1 Ag4 43.9(4) 2_655 2_655
Cu1 Ag1 Ag4 126.72(7) . 2_655
C47 Ag1 Ag2 111.2(4) . .
C35 Ag1 Ag2 51.3(5) . .
C71 Ag1 Ag2 128.1(4) 2_655 .
Cu1 Ag1 Ag2 93.09(6) . .
Ag4 Ag1 Ag2 88.77(5) 2_655 .
C47 Ag1 Ag3 53.1(4) . .
C35 Ag1 Ag3 122.1(5) . .
C71 Ag1 Ag3 113.4(3) 2_655 .
Cu1 Ag1 Ag3 107.17(7) . .
Ag4 Ag1 Ag3 123.38(6) 2_655 .
Ag2 Ag1 Ag3 70.78(5) . .
C35 Ag2 C59 149.5(5) . .
C35 Ag2 C108 101.9(4) . .
C59 Ag2 C108 106.7(4) . .
C35 Ag2 Ag4 150.8(5) . .
C59 Ag2 Ag4 40.9(4) . .
C108 Ag2 Ag4 89.8(2) . .
C35 Ag2 Ag1 42.3(5) . .
C59 Ag2 Ag1 136.6(4) . .
C108 Ag2 Ag1 102.6(4) . .
Ag4 Ag2 Ag1 109.31(5) . .
C35 Ag2 Ag5 95.7(4) . .
C59 Ag2 Ag5 113.3(4) . .
C108 Ag2 Ag5 38.4(6) . .
Ag4 Ag2 Ag5 76.89(4) . .
Ag1 Ag2 Ag5 73.29(5) . .
C35 Ag2 Ag3 96.9(5) . .
C59 Ag2 Ag3 92.0(4) . .
C108 Ag2 Ag3 93.3(6) . .
Ag4 Ag2 Ag3 55.40(4) . .
Ag1 Ag2 Ag3 54.61(4) . .
Ag5 Ag2 Ag3 56.07(4) . .
C47 Ag3 C71 147.9(5) . .
C47 Ag3 C118 108.5(3) . .
C71 Ag3 C118 102.7(3) . .
C47 Ag3 Ag1 40.5(3) . .
C71 Ag3 Ag1 150.3(4) . .
C118 Ag3 Ag1 88.0(2) . .
C47 Ag3 Ag4 128.3(3) . .
C71 Ag3 Ag4 42.5(4) . .
C118 Ag3 Ag4 109.0(4) . .
Ag1 Ag3 Ag4 107.85(5) . .
C47 Ag3 Ag5 112.6(4) . .
C71 Ag3 Ag5 95.9(4) . .
C118 Ag3 Ag5 40.4(5) . .
Ag1 Ag3 Ag5 74.38(4) . .
Ag4 Ag3 Ag5 77.28(5) . .
C47 Ag3 Ag6 59.6(3) . .
C71 Ag3 Ag6 90.0(3) . .
C118 Ag3 Ag6 166.59(13) . .
Ag1 Ag3 Ag6 78.79(5) . .
Ag4 Ag3 Ag6 77.68(5) . .
Ag5 Ag3 Ag6 135.17(5) . .
C47 Ag3 Ag2 87.2(3) . .
C71 Ag3 Ag2 96.2(4) . .
C118 Ag3 Ag2 97.2(5) . .
Ag1 Ag3 Ag2 54.61(4) . .
Ag4 Ag3 Ag2 53.93(4) . .
Ag5 Ag3 Ag2 58.13(5) . .
Ag6 Ag3 Ag2 77.06(4) . .
C59 Ag4 C71 160.2(6) . .
C59 Ag4 C35 106.1(6) . 3_665
C71 Ag4 C35 93.4(6) . 3_665
C59 Ag4 Ag1 146.2(4) . 3_665
C71 Ag4 Ag1 53.6(4) . 3_665
C35 Ag4 Ag1 42.0(4) 3_665 3_665
C59 Ag4 Ag2 53.2(4) . .
C71 Ag4 Ag2 123.5(4) . .
C35 Ag4 Ag2 109.9(3) 3_665 .
Ag1 Ag4 Ag2 118.24(6) 3_665 .
C59 Ag4 Ag3 117.0(4) . .
C71 Ag4 Ag3 53.2(4) . .
C35 Ag4 Ag3 119.0(4) 3_665 .
Ag1 Ag4 Ag3 82.27(5) 3_665 .
Ag2 Ag4 Ag3 70.67(4) . .
C59 Ag4 Cu2 101.0(4) . .
C71 Ag4 Cu2 63.6(4) . .
C35 Ag4 Cu2 125.5(3) 3_665 .
Ag1 Ag4 Cu2 107.87(6) 3_665 .
Ag2 Ag4 Cu2 124.17(6) . .
Ag3 Ag4 Cu2 87.03(5) . .
C108 Ag5 C118 180.000(8) . .
C108 Ag5 Ag3 122.23(4) . 2_655
C118 Ag5 Ag3 57.77(4) . 2_655
C108 Ag5 Ag3 122.23(4) . .
C118 Ag5 Ag3 57.77(4) . .
Ag3 Ag5 Ag3 94.20(5) 2_655 .
C108 Ag5 Ag3 122.23(4) . 3_665
C118 Ag5 Ag3 57.77(4) . 3_665
Ag3 Ag5 Ag3 94.20(5) 2_655 3_665
Ag3 Ag5 Ag3 94.20(5) . 3_665
C108 Ag5 Ag2 58.59(4) . 2_655
C118 Ag5 Ag2 121.41(4) . 2_655
Ag3 Ag5 Ag2 65.79(3) 2_655 2_655
Ag3 Ag5 Ag2 144.24(3) . 2_655
Ag3 Ag5 Ag2 115.62(3) 3_665 2_655
C108 Ag5 Ag2 58.59(4) . .
C118 Ag5 Ag2 121.41(4) . .
Ag3 Ag5 Ag2 115.62(3) 2_655 .
Ag3 Ag5 Ag2 65.79(3) . .
Ag3 Ag5 Ag2 144.24(3) 3_665 .
Ag2 Ag5 Ag2 95.31(5) 2_655 .
C108 Ag5 Ag2 58.59(4) . 3_665
C118 Ag5 Ag2 121.41(4) . 3_665
Ag3 Ag5 Ag2 144.24(3) 2_655 3_665
Ag3 Ag5 Ag2 115.62(3) . 3_665
Ag3 Ag5 Ag2 65.79(3) 3_665 3_665
Ag2 Ag5 Ag2 95.31(5) 2_655 3_665
Ag2 Ag5 Ag2 95.31(5) . 3_665
C83 Ag6 C96 152.1(6) . .
C83 Ag6 Cu3 102.3(4) . .
C96 Ag6 Cu3 57.1(4) . .
C83 Ag6 Cu1 154.1(4) . .
C96 Ag6 Cu1 48.4(4) . .
Cu3 Ag6 Cu1 103.17(6) . .
C83 Ag6 Cu2 45.4(4) . .
C96 Ag6 Cu2 118.7(4) . .
Cu3 Ag6 Cu2 61.61(5) . .
Cu1 Ag6 Cu2 158.88(6) . .
C83 Ag6 Ag3 88.2(5) . .
C96 Ag6 Ag3 113.6(4) . .
Cu3 Ag6 Ag3 104.05(6) . .
Cu1 Ag6 Ag3 90.45(6) . .
Cu2 Ag6 Ag3 80.20(5) . .
C96 Cu1 P1 153.0(4) . .
C96 Cu1 Ag1 101.9(4) . .
P1 Cu1 Ag1 104.97(11) . .
C96 Cu1 Ag6 40.4(5) . .
P1 Cu1 Ag6 146.23(12) . .
Ag1 Cu1 Ag6 83.17(6) . .
C83 Cu2 P2 163.4(4) . 3_665
C83 Cu2 C84 29.5(5) . .
P2 Cu2 C84 138.9(4) 3_665 .
C83 Cu2 Cu3 87.9(4) . .
P2 Cu2 Cu3 92.67(10) 3_665 .
C84 Cu2 Cu3 112.4(4) . .
C83 Cu2 Ag4 104.8(5) . .
P2 Cu2 Ag4 90.58(11) 3_665 .
C84 Cu2 Ag4 128.7(4) . .
Cu3 Cu2 Ag4 66.37(4) . .
C83 Cu2 Ag6 37.7(5) . .
P2 Cu2 Ag6 146.45(10) 3_665 .
C84 Cu2 Ag6 66.9(4) . .
Cu3 Cu2 Ag6 53.78(4) . .
Ag4 Cu2 Ag6 76.17(5) . .
C96 Cu3 P3 128.9(4) . .
C96 Cu3 C59 99.1(5) . .
P3 Cu3 C59 131.3(4) . .
C96 Cu3 Ag6 44.4(5) . .
P3 Cu3 Ag6 120.97(14) . .
C59 Cu3 Ag6 98.0(3) . .
C96 Cu3 Cu2 109.0(5) . .
P3 Cu3 Cu2 83.55(11) . .
C59 Cu3 Cu2 88.8(4) . .
Ag6 Cu3 Cu2 64.61(5) . .
C5 P1 C11 104.6(6) . .
C5 P1 C1 106.4(7) . .
C11 P1 C1 100.7(6) . .
C5 P1 Cu1 116.4(5) . .
C11 P1 Cu1 112.2(4) . .
C1 P1 Cu1 114.9(5) . .
C2 P2 C17 103.5(6) . .
C2 P2 C3 100.4(6) . .
C17 P2 C3 110.4(6) . .
C2 P2 Cu2 112.2(5) . 2_655
C17 P2 Cu2 114.0(4) . 2_655
C3 P2 Cu2 114.9(4) . 2_655
C29 P3 C4 102.4(9) . 3_665
C29 P3 C23 104.3(7) . .
C4 P3 C23 101.6(7) 3_665 .
C29 P3 Cu3 118.0(7) . .
C4 P3 Cu3 112.8(5) 3_665 .
C23 P3 Cu3 115.7(5) . .
C2 C1 P1 110.0(10) . .
C1 C2 P2 109.4(9) . .
C4 C3 P2 110.0(4) . .
C3 C4 P3 115.7(4) . 2_655
C10 C5 C6 114.9(13) . .
C10 C5 P1 124.7(12) . .
C6 C5 P1 120.1(11) . .
C7 C6 C5 123.4(15) . .
C8 C7 C6 120.3(16) . .
C7 C8 C9 117.4(17) . .
C10 C9 C8 120.9(16) . .
C5 C10 C9 122.3(14) . .
C16 C11 C12 117.7(12) . .
C16 C11 P1 118.7(9) . .
C12 C11 P1 123.5(9) . .
C13 C12 C11 122.4(14) . .
C14 C13 C12 118.9(15) . .
C13 C14 C15 119.2(16) . .
C14 C15 C16 121.5(15) . .
C11 C16 C15 120.2(12) . .
C22 C17 C18 121.0(10) . .
C22 C17 P2 120.8(11) . .
C18 C17 P2 117.6(4) . .
C19 C18 C17 119.0(10) . .
C18 C19 C20 118.4(17) . .
C19 C20 C21 123.0(19) . .
C22 C21 C20 116.6(18) . .
C21 C22 C17 121.6(17) . .
C24 C23 C28 120.0 . .
C24 C23 P3 122.3(10) . .
C28 C23 P3 117.7(10) . .
C23 C24 C25 120.0 . .
C26 C25 C24 120.0 . .
C25 C26 C27 120.0 . .
C26 C27 C28 120.0 . .
C27 C28 C23 120.0 . .
C30 C29 C34 120.0 . .
C30 C29 P3 124.6(14) . .
C34 C29 P3 115.3(14) . .
C31 C30 C29 120.0 . .
C30 C31 C32 120.0 . .
C33 C32 C31 120.0 . .
C34 C33 C32 120.0 . .
C33 C34 C29 120.0 . .
C36 C35 Ag1 168.3(12) . .
C36 C35 Ag2 102.1(11) . .
Ag1 C35 Ag2 86.4(7) . .
C36 C35 Ag4 106.3(11) . 2_655
Ag1 C35 Ag4 77.1(5) . 2_655
Ag2 C35 Ag4 112.9(6) . 2_655
C35 C36 C37 177.7(14) . .
C38 C37 C42 120.0 . .
C38 C37 C36 120.7(10) . .
C42 C37 C36 119.3(10) . .
C39 C38 C37 120.0 . .
C38 C39 C40 120.0 . .
C41 C40 C39 120.0 . .
C41 C40 C43 119.0(8) . .
C39 C40 C43 120.4(8) . .
C40 C41 C42 120.0 . .
C41 C42 C37 120.0 . .
C40 C43 C45 119.9(10) . .
C40 C43 C46 119.9(10) . .
C45 C43 C46 97.8(8) . .
C40 C43 C44 118.9(10) . .
C45 C43 C44 98.0(8) . .
C46 C43 C44 97.4(8) . .
C48 C47 Ag1 168.6(12) . .
C48 C47 Ag3 101.5(10) . .
Ag1 C47 Ag3 86.4(5) . .
C47 C48 C49 174.1(14) . .
C50 C49 C54 120.0 . .
C50 C49 C48 117.9(9) . .
C54 C49 C48 122.1(9) . .
C49 C50 C51 120.0 . .
C50 C51 C52 120.0 . .
C53 C52 C51 120.0 . .
C53 C52 C55 115.6(10) . .
C51 C52 C55 123.4(10) . .
C52 C53 C54 120.0 . .
C53 C54 C49 120.0 . .
C52 C55 C56 119.8(10) . .
C52 C55 C58 119.1(11) . .
C56 C55 C58 98.1(8) . .
C52 C55 C57 119.8(10) . .
C56 C55 C57 97.7(8) . .
C58 C55 C57 97.5(8) . .
C60 C59 Ag4 167.4(12) . .
C60 C59 Ag2 103.2(10) . .
Ag4 C59 Ag2 85.9(6) . .
C60 C59 Cu3 84.4(10) . .
Ag4 C59 Cu3 100.8(6) . .
Ag2 C59 Cu3 110.0(6) . .
C59 C60 C61 174.9(14) . .
C62 C61 C66 120.0 . .
C62 C61 C60 118.4(10) . .
C66 C61 C60 121.2(10) . .
C61 C62 C63 120.0 . .
C64 C63 C62 120.0 . .
C63 C64 C65 120.0 . .
C63 C64 C67 119.9(11) . .
C65 C64 C67 119.3(11) . .
C66 C65 C64 120.0 . .
C65 C66 C61 120.0 . .
C64 C67 C69 119.3(11) . .
C64 C67 C70 119.6(11) . .
C69 C67 C70 98.3(8) . .
C64 C67 C68 119.2(11) . .
C69 C67 C68 98.1(8) . .
C70 C67 C68 97.6(8) . .
C72 C71 Ag4 168.9(11) . .
C72 C71 Ag1 106.5(10) . 3_665
Ag4 C71 Ag1 82.6(6) . 3_665
C72 C71 Ag3 98.3(10) . .
Ag4 C71 Ag3 84.3(6) . .
Ag1 C71 Ag3 109.1(5) 3_665 .
C71 C72 C73 177.3(13) . .
C78 C73 C72 119.8(10) . .
C78 C73 C74 117.9(10) . .
C72 C73 C74 122.2(10) . .
C75 C74 C73 121.5(11) . .
C74 C75 C76 119.5(11) . .
C77 C76 C75 120.4(11) . .
C77 C76 C79 119.1(9) . .
C75 C76 C79 120.5(10) . .
C76 C77 C78 119.6(11) . .
C73 C78 C77 121.0(11) . .
C76 C79 C82 122.9(13) . .
C76 C79 C81 118.2(15) . .
C82 C79 C81 99.7(8) . .
C76 C79 C80 114.3(13) . .
C82 C79 C80 98.9(8) . .
C81 C79 C80 98.7(8) . .
C84 C83 Ag6 168.6(14) . .
C84 C83 Cu2 89.0(12) . .
Ag6 C83 Cu2 96.9(6) . .
C83 C84 C86 169.0(17) . .
C83 C84 Cu2 61.5(10) . .
C86 C84 Cu2 129.4(12) . .
C87 C86 C91 121.0(16) . .
C87 C86 C84 119.2(13) . .
C91 C86 C84 119.2(13) . .
C86 C87 C88 122.1(17) . .
C89 C88 C87 116.0(16) . .
C90 C89 C88 122.3(15) . .
C90 C89 C92 118.2(13) . .
C88 C89 C92 119.2(13) . .
C91 C90 C89 120.9(16) . .
C90 C91 C86 117.5(17) . .
C89 C92 C95 118.5(10) . .
C89 C92 C94 119.2(11) . .
C95 C92 C94 99.0(10) . .
C89 C92 C93 118.8(10) . .
C95 C92 C93 98.5(10) . .
C94 C92 C93 98.6(10) . .
C97 C96 Ag6 164.4(13) . .
C97 C96 Cu1 91.7(12) . .
Ag6 C96 Cu1 91.2(7) . .
C97 C96 Cu3 103.7(12) . .
Ag6 C96 Cu3 78.5(6) . .
Cu1 C96 Cu3 157.3(8) . .
C96 C97 C98 174.3(17) . .
C103 C98 C99 119.4(7) . .
C103 C98 C97 117.8(12) . .
C99 C98 C97 122.4(12) . .
C100 C99 C98 120.6(7) . .
C99 C100 C101 119.7(7) . .
C102 C101 C100 119.3(7) . .
C102 C101 C104 118.4(13) . .
C100 C101 C104 119.0(14) . .
C101 C102 C103 120.4(7) . .
C102 C103 C98 119.9(7) . .
C101 C104 C107 120.6(11) . .
C101 C104 C106 120.0(11) . .
C107 C104 C106 96.8(8) . .
C101 C104 C105 120.6(11) . .
C107 C104 C105 96.8(8) . .
C106 C104 C105 96.3(8) . .
C109 C108 Ag5 180.000(6) . .
C109 C108 Ag2 97.0(6) . 2_655
Ag5 C108 Ag2 83.0(6) . 2_655
C109 C108 Ag2 97.0(6) . .
Ag5 C108 Ag2 83.0(6) . .
Ag2 C108 Ag2 118.5(2) 2_655 .
C109 C108 Ag2 97.0(6) . 3_665
Ag5 C108 Ag2 83.0(6) . 3_665
Ag2 C108 Ag2 118.5(2) 2_655 3_665
Ag2 C108 Ag2 118.5(2) . 3_665
C108 C109 C110 180.000(9) . .
C111 C110 C115 57(3) . 3_665
C111 C110 C111 97(3) . 2_655
C115 C110 C111 45.6(9) 3_665 2_655
C111 C110 C115 46(3) . 2_655
C115 C110 C115 97.5 3_665 2_655
C111 C110 C115 120.0(19) 2_655 2_655
C111 C110 C115 120.0 . .
C115 C110 C115 97(3) 3_665 .
C111 C110 C115 57(3) 2_655 .
C115 C110 C115 97(3) 2_655 .
C111 C110 C111 97(3) . 3_665
C115 C110 C111 120.0(19) 3_665 3_665
C111 C110 C111 97.4 2_655 3_665
C115 C110 C111 57.2(9) 2_655 3_665
C115 C110 C111 46(3) . 3_665
C111 C110 C109 119.84(17) . .
C115 C110 C109 119.8(11) 3_665 .
C111 C110 C109 119.8(10) 2_655 .
C115 C110 C109 119.8(11) 2_655 .
C115 C110 C109 119.79(17) . .
C111 C110 C109 119.8(10) 3_665 .
C115 C111 C115 120.1(6) 2_655 3_665
C115 C111 C110 67(4) 2_655 .
C115 C111 C110 61(3) 3_665 .
C115 C111 C112 84.8(2) 2_655 .
C115 C111 C112 95.25(16) 3_665 .
C110 C111 C112 120.0 . .
C115 C111 C114 56(2) 2_655 2_655
C115 C111 C114 108.8(7) 3_665 2_655
C110 C111 C114 103(3) . 2_655
C112 C111 C114 29(2) . 2_655
C115 C111 C114 109.4(9) 2_655 3_665
C115 C111 C114 43.6(11) 3_665 3_665
C110 C111 C114 88(2) . 3_665
C112 C111 C114 51.7(10) . 3_665
C114 C111 C114 69.6(4) 2_655 3_665
C114 C112 C113 83(6) 2_655 2_655
C114 C112 C113 62(4) 2_655 .
C113 C112 C113 21(3) 2_655 .
C114 C112 C111 95.2(3) 2_655 .
C113 C112 C111 121.9(5) 2_655 .
C113 C112 C111 120.0 . .
C114 C112 C114 120(2) 2_655 3_665
C113 C112 C114 50(4) 2_655 3_665
C113 C112 C114 67(3) . 3_665
C111 C112 C114 84.8(2) . 3_665
C114 C112 C113 76(4) 2_655 3_665
C113 C112 C113 11.2(16) 2_655 3_665
C113 C112 C113 16.4(17) . 3_665
C111 C112 C113 113.1(8) . 3_665
C114 C112 C113 51(3) 3_665 3_665
C114 C112 C115 55.5(17) 2_655 2_655
C113 C112 C115 111(4) 2_655 2_655
C113 C112 C115 96(3) . 2_655
C111 C112 C115 39.7(14) . 2_655
C114 C112 C115 104.2(4) 3_665 2_655
C113 C112 C115 100(3) 3_665 2_655
C114 C112 C115 113.2(15) 2_655 3_665
C113 C112 C115 87(3) 2_655 3_665
C113 C112 C115 95(2) . 3_665
C111 C112 C115 41.2(10) . 3_665
C114 C112 C115 43.5(8) 3_665 3_665
C113 C112 C115 82(2) 3_665 3_665
C115 C112 C115 68.3(2) 2_655 3_665
C113 C113 C113 60.00(11) 2_655 3_665
C113 C113 C112 140.7(13) 2_655 3_665
C113 C113 C112 98(3) 3_665 3_665
C113 C113 C114 97(3) 2_655 2_655
C113 C113 C114 140.5(14) 3_665 2_655
C112 C113 C114 80(3) 3_665 2_655
C113 C113 C112 61.2(17) 2_655 .
C113 C113 C112 112.6(17) 3_665 .
C112 C113 C112 108(3) 3_665 .
C114 C113 C112 36(4) 2_655 .
C113 C113 C114 113.0(18) 2_655 .
C113 C113 C114 61.6(17) 3_665 .
C112 C113 C114 36(4) 3_665 .
C114 C113 C114 108(3) 2_655 .
C112 C113 C114 120.0 . .
C113 C113 C116 80.4(17) 2_655 .
C113 C113 C116 80.4(17) 3_665 .
C112 C113 C116 131(3) 3_665 .
C114 C113 C116 131(2) 2_655 .
C112 C113 C116 118.5(6) . .
C114 C113 C116 118.6(6) . .
C113 C113 C112 51(2) 2_655 2_655
C113 C113 C112 28.1(15) 3_665 2_655
C112 C113 C112 93.5(6) 3_665 2_655
C114 C113 C112 112(2) 2_655 2_655
C112 C113 C112 88(3) . 2_655
C114 C113 C112 62(3) . 2_655
C116 C113 C112 104(2) . 2_655
C113 C113 C114 28.3(16) 2_655 3_665
C113 C113 C114 51(2) 3_665 3_665
C112 C113 C114 112(2) 3_665 3_665
C114 C113 C114 93.4(6) 2_655 3_665
C112 C113 C114 62(3) . 3_665
C114 C113 C114 88(3) . 3_665
C116 C113 C114 104(2) . 3_665
C112 C113 C114 29(2) 2_655 3_665
C112 C114 C113 82(5) 3_665 3_665
C112 C114 C113 61(4) 3_665 .
C113 C114 C113 21(3) 3_665 .
C112 C114 C115 95.3(2) 3_665 .
C113 C114 C115 121.8(5) 3_665 .
C113 C114 C115 120.0 . .
C112 C114 C112 120(2) 3_665 2_655
C113 C114 C112 50(4) 3_665 2_655
C113 C114 C112 67(3) . 2_655
C115 C114 C112 84.81(18) . 2_655
C112 C114 C113 75(4) 3_665 2_655
C113 C114 C113 11.2(16) 3_665 2_655
C113 C114 C113 16.3(18) . 2_655
C115 C114 C113 113.1(8) . 2_655
C112 C114 C113 51(2) 2_655 2_655
C112 C114 C111 55.6(16) 3_665 3_665
C113 C114 C111 111(4) 3_665 3_665
C113 C114 C111 96(3) . 3_665
C115 C114 C111 39.7(14) . 3_665
C112 C114 C111 104.2(4) 2_655 3_665
C113 C114 C111 99(3) 2_655 3_665
C112 C114 C111 113.2(14) 3_665 2_655
C113 C114 C111 86(3) 3_665 2_655
C113 C114 C111 95(2) . 2_655
C115 C114 C111 41.3(9) . 2_655
C112 C114 C111 43.6(8) 2_655 2_655
C113 C114 C111 82(2) 2_655 2_655
C111 C114 C111 68.3(2) 3_665 2_655
C111 C115 C111 119.9(6) 3_665 2_655
C111 C115 C114 84.7(2) 3_665 .
C111 C115 C114 95.18(19) 2_655 .
C111 C115 C110 67(3) 3_665 .
C111 C115 C110 61(3) 2_655 .
C114 C115 C110 120.0 . .
C111 C115 C112 55.5(19) 3_665 3_665
C111 C115 C112 108.6(7) 2_655 3_665
C114 C115 C112 29(2) . 3_665
C110 C115 C112 103(3) . 3_665
C111 C115 C112 109.2(8) 3_665 2_655
C111 C115 C112 43.5(10) 2_655 2_655
C114 C115 C112 51.7(9) . 2_655
C110 C115 C112 88(2) . 2_655
C112 C115 C112 69.4(4) 3_665 2_655
C113 C116 C113 19(2) 2_655 3_665
C113 C116 C113 19(2) 2_655 .
C113 C116 C113 19(2) 3_665 .
C113 C116 C117 97.0(17) 2_655 .
C113 C116 C117 109.3(13) 3_665 .
C113 C116 C117 115.7(18) . .
C113 C116 C117 115.7(18) 2_655 2_655
C113 C116 C117 97.0(16) 3_665 2_655
C113 C116 C117 109.3(14) . 2_655
C117 C116 C117 111.4(12) . 2_655
C113 C116 C117 109.3(14) 2_655 3_665
C113 C116 C117 115.7(18) 3_665 3_665
C113 C116 C117 97.0(15) . 3_665
C117 C116 C117 111.4(12) . 3_665
C117 C116 C117 111.4(12) 2_655 3_665
C119 C118 Ag5 180.000(6) . .
C119 C118 Ag3 98.1(5) . 2_655
Ag5 C118 Ag3 81.9(5) . 2_655
C119 C118 Ag3 98.1(5) . .
Ag5 C118 Ag3 81.9(5) . .
Ag3 C118 Ag3 118.0(3) 2_655 .
C119 C118 Ag3 98.1(5) . 3_665
Ag5 C118 Ag3 81.9(5) . 3_665
Ag3 C118 Ag3 118.0(3) 2_655 3_665
Ag3 C118 Ag3 118.0(3) . 3_665
C118 C119 C120 180.000(9) . .
C121 C120 C125 52.4(12) 2_655 3_665
C121 C120 C121 97(4) 2_655 .
C125 C120 C121 50(4) 3_665 .
C121 C120 C125 50(4) 2_655 .
C125 C120 C125 97(4) 3_665 .
C121 C120 C125 120.0 . .
C121 C120 C121 97.2 2_655 3_665
C125 C120 C121 120(3) 3_665 3_665
C121 C120 C121 97(4) . 3_665
C125 C120 C121 52(4) . 3_665
C121 C120 C125 120(3) 2_655 2_655
C125 C120 C125 97.2 3_665 2_655
C121 C120 C125 52(4) . 2_655
C125 C120 C125 97(4) . 2_655
C121 C120 C125 50.3(11) 3_665 2_655
C121 C120 C119 120.0(13) 2_655 .
C125 C120 C119 120.0(16) 3_665 .
C121 C120 C119 120.02(16) . .
C125 C120 C119 119.97(16) . .
C121 C120 C119 120.0(14) 3_665 .
C125 C120 C119 120.0(15) 2_655 .
C125 C121 C125 120.1(4) 3_665 2_655
C125 C121 C122 89.6 3_665 .
C125 C121 C122 90.47(6) 2_655 .
C125 C121 C120 65(4) 3_665 .
C125 C121 C120 64(4) 2_655 .
C122 C121 C120 120.0 . .
C125 C121 C124 50(2) 3_665 3_665
C125 C121 C124 109.1(8) 2_655 3_665
C122 C121 C124 40(2) . 3_665
C120 C121 C124 96(4) . 3_665
C125 C121 C124 109.3(10) 3_665 2_655
C125 C121 C124 48(2) 2_655 2_655
C122 C121 C124 42(2) . 2_655
C120 C121 C124 94(4) . 2_655
C124 C121 C124 69.2(4) 3_665 2_655
C124 C122 C124 120.1(10) 3_665 2_655
C124 C122 C123 65(5) 3_665 .
C124 C122 C123 64(4) 2_655 .
C124 C122 C121 90.4 3_665 .
C124 C122 C121 89.53(10) 2_655 .
C123 C122 C121 120.0 . .
C124 C122 C125 49.9(17) 3_665 3_665
C124 C122 C125 108.6(6) 2_655 3_665
C123 C122 C125 96(4) . 3_665
C121 C122 C125 40.5(17) . 3_665
C124 C122 C125 109.6(9) 3_665 2_655
C124 C122 C125 48.3(15) 2_655 2_655
C123 C122 C125 95(4) . 2_655
C121 C122 C125 41.2(16) . 2_655
C125 C122 C125 69.06(14) 3_665 2_655
C122 C123 C124 53(3) 2_655 3_665
C122 C123 C122 97(4) 2_655 .
C124 C123 C122 49(5) 3_665 .
C122 C123 C124 49(4) 2_655 .
C124 C123 C124 97(5) 3_665 .
C122 C123 C124 120.0 . .
C122 C123 C122 97.20(8) 2_655 3_665
C124 C123 C122 120(3) 3_665 3_665
C122 C123 C122 97(4) . 3_665
C124 C123 C122 53(4) . 3_665
C122 C123 C124 120(3) 2_655 2_655
C124 C123 C124 97.18(8) 3_665 2_655
C122 C123 C124 53(5) . 2_655
C124 C123 C124 97(5) . 2_655
C122 C123 C124 49(3) 3_665 2_655
C122 C123 C126 120(3) 2_655 .
C124 C123 C126 120(3) 3_665 .
C122 C123 C126 120.0(5) . .
C124 C123 C126 120.0(5) . .
C122 C123 C126 120(3) 3_665 .
C124 C123 C126 120(3) 2_655 .
C122 C124 C122 119.9(10) 2_655 3_665
C122 C124 C123 65(5) 2_655 .
C122 C124 C123 63(4) 3_665 .
C122 C124 C125 90.5 2_655 .
C122 C124 C125 89.6 3_665 .
C123 C124 C125 120.0 . .
C122 C124 C121 49.9(16) 2_655 2_655
C122 C124 C121 108.6(6) 3_665 2_655
C123 C124 C121 96(4) . 2_655
C125 C124 C121 40.5(16) . 2_655
C122 C124 C121 109.6(7) 2_655 3_665
C122 C124 C121 48.3(14) 3_665 3_665
C123 C124 C121 94(3) . 3_665
C125 C124 C121 41.3(14) . 3_665
C121 C124 C121 69.07(13) 2_655 3_665
C121 C125 C121 119.9(3) 2_655 3_665
C121 C125 C124 89.53(10) 2_655 .
C121 C125 C124 90.4 3_665 .
C121 C125 C120 65(4) 2_655 .
C121 C125 C120 64(4) 3_665 .
C124 C125 C120 120.0 . .
C121 C125 C122 49.9(19) 2_655 2_655
C121 C125 C122 108.9(8) 3_665 2_655
C124 C125 C122 40(2) . 2_655
C120 C125 C122 96(4) . 2_655
C121 C125 C122 109.1(8) 2_655 3_665
C121 C125 C122 48.3(17) 3_665 3_665
C124 C125 C122 42.1(17) . 3_665
C120 C125 C122 94(3) . 3_665
C122 C125 C122 69.0(4) 2_655 3_665
C123 C126 C127 109.1(11) . 2_655
C123 C126 C127 109.0(16) . .
C127 C126 C127 109.8(10) 2_655 .
C123 C126 C127 109.2(18) . 3_665
C127 C126 C127 109.8(10) 2_655 3_665
C127 C126 C127 109.8(10) . 3_665

loop_
_geom_bond_atom_site_label_1
_geom_bond_atom_site_label_2
_geom_bond_distance
_geom_bond_site_symmetry_2
Ag1 C47 1.830(14) .
Ag1 C35 1.896(18) .
Ag1 C71 2.243(15) 2_655
Ag1 Cu1 2.725(2) .
Ag1 Ag4 2.764(2) 2_655
Ag1 Ag2 2.8141(19) .
Ag1 Ag3 2.8143(17) .
Ag2 C35 2.201(15) .
Ag2 C59 2.241(14) .
Ag2 C108 2.610(4) .
Ag2 Ag4 2.7921(18) .
Ag2 Ag5 3.0354(17) .
Ag2 Ag3 3.2598(16) .
Ag3 C47 2.255(13) .
Ag3 C71 2.287(14) .
Ag3 C118 2.534(4) .
Ag3 Ag4 2.8435(17) .
Ag3 Ag5 2.9655(16) .
Ag3 Ag6 3.223(2) .
Ag4 C59 1.831(16) .
Ag4 C71 1.931(17) .
Ag4 C35 2.478(15) 3_665
Ag4 Ag1 2.764(2) 3_665
Ag4 Cu2 3.0771(19) .
Ag5 C108 1.90(3) .
Ag5 C118 1.94(2) .
Ag5 Ag3 2.9655(16) 2_655
Ag5 Ag3 2.9655(16) 3_665
Ag5 Ag2 3.0354(17) 2_655
Ag5 Ag2 3.0354(17) 3_665
Ag6 C83 1.915(18) .
Ag6 C96 1.98(2) .
Ag6 Cu3 2.777(2) .
Ag6 Cu1 3.055(2) .
Ag6 Cu2 3.1094(19) .
Cu1 C96 2.284(14) .
Cu1 P1 2.403(4) .
Cu2 C83 2.229(14) .
Cu2 P2 2.396(4) 3_665
Cu2 C84 2.535(17) .
Cu2 Cu3 3.0277(17) .
Cu3 C96 2.380(15) .
Cu3 P3 2.423(4) .
Cu3 C59 2.473(14) .
P1 C5 1.782(14) .
P1 C11 1.796(13) .
P1 C1 1.816(13) .
P2 C2 1.829(13) .
P2 C17 1.831(10) .
P2 C3 1.838(11) .
P2 Cu2 2.396(4) 2_655
P3 C29 1.773(14) .
P3 C4 1.796(12) 3_665
P3 C23 1.850(11) .
C1 C2 1.623(18) .
C3 C4 1.6037 .
C4 P3 1.796(12) 2_655
C5 C10 1.375(9) .
C5 C6 1.390(9) .
C6 C7 1.380(10) .
C7 C8 1.378(10) .
C8 C9 1.387(10) .
C9 C10 1.386(9) .
C11 C16 1.376(9) .
C11 C12 1.400(9) .
C12 C13 1.384(9) .
C13 C14 1.382(10) .
C14 C15 1.383(10) .
C15 C16 1.390(9) .
C17 C22 1.376(14) .
C17 C18 1.3898 .
C18 C19 1.373(15) .
C19 C20 1.394(17) .
C20 C21 1.394(17) .
C21 C22 1.366(17) .
C23 C24 1.3900 .
C23 C28 1.3900 .
C24 C25 1.3900 .
C25 C26 1.3900 .
C26 C27 1.3900 .
C27 C28 1.3900 .
C29 C30 1.3900 .
C29 C34 1.3900 .
C30 C31 1.3900 .
C31 C32 1.3900 .
C32 C33 1.3900 .
C33 C34 1.3900 .
C35 C36 1.274(19) .
C35 Ag4 2.478(15) 2_655
C36 C37 1.412(15) .
C37 C38 1.3900 .
C37 C42 1.3900 .
C38 C39 1.3900 .
C39 C40 1.3900 .
C40 C41 1.3900 .
C40 C43 1.514(8) .
C41 C42 1.3900 .
C43 C45 1.533(10) .
C43 C46 1.533(10) .
C43 C44 1.535(10) .
C47 C48 1.219(9) .
C48 C49 1.521(16) .
C49 C50 1.3900 .
C49 C54 1.3900 .
C50 C51 1.3900 .
C51 C52 1.3900 .
C52 C53 1.3900 .
C52 C55 1.450(18) .
C53 C54 1.3900 .
C55 C56 1.529(10) .
C55 C58 1.531(10) .
C55 C57 1.534(10) .
C59 C60 1.285(19) .
C60 C61 1.478(19) .
C61 C62 1.3900 .
C61 C66 1.3900 .
C62 C63 1.3900 .
C63 C64 1.3900 .
C64 C65 1.3900 .
C64 C67 1.447(14) .
C65 C66 1.3900 .
C67 C69 1.524(10) .
C67 C70 1.532(10) .
C67 C68 1.536(10) .
C71 C72 1.283(18) .
C71 Ag1 2.243(15) 3_665
C72 C73 1.382(16) .
C73 C78 1.381(9) .
C73 C74 1.394(9) .
C74 C75 1.370(9) .
C75 C76 1.378(9) .
C76 C77 1.375(9) .
C76 C79 1.500(9) .
C77 C78 1.384(9) .
C79 C82 1.517(9) .
C79 C81 1.517(10) .
C79 C80 1.527(10) .
C83 C84 1.25(2) .
C84 C86 1.46(2) .
C86 C87 1.375(9) .
C86 C91 1.380(9) .
C87 C88 1.381(9) .
C88 C89 1.379(10) .
C89 C90 1.376(10) .
C89 C92 1.512(10) .
C90 C91 1.374(9) .
C92 C95 1.522(10) .
C92 C94 1.526(10) .
C92 C93 1.528(10) .
C96 C97 1.227(19) .
C97 C98 1.44(2) .
C98 C103 1.385(8) .
C98 C99 1.387(8) .
C99 C100 1.378(8) .
C100 C101 1.389(9) .
C101 C102 1.382(8) .
C101 C104 1.520(10) .
C102 C103 1.385(8) .
C104 C107 1.538(10) .
C104 C106 1.547(10) .
C104 C105 1.549(10) .
C108 C109 1.26(3) .
C108 Ag2 2.610(4) 2_655
C108 Ag2 2.610(4) 3_665
C109 C110 1.40(3) .
C110 C111 1.3900 .
C110 C115 1.39(4) 3_665
C110 C111 1.39(4) 2_655
C110 C115 1.39(4) 2_655
C110 C115 1.3900 .
C110 C111 1.39(4) 3_665
C111 C115 1.08(5) 2_655
C111 C115 1.33(4) 3_665
C111 C112 1.3900 .
C111 C114 1.68(4) 2_655
C111 C114 2.01(4) 3_665
C112 C114 0.82(8) 2_655
C112 C113 1.229(15) 2_655
C112 C113 1.3900 .
C112 C114 1.58(5) 3_665
C112 C113 1.65(4) 3_665
C112 C115 1.68(3) 2_655
C112 C115 2.01(3) 3_665
C113 C113 0.51(6) 2_655
C113 C113 0.51(6) 3_665
C113 C112 1.23(5) 3_665
C113 C114 1.23(5) 2_655
C113 C114 1.3900 .
C113 C116 1.519(5) .
C113 C112 1.65(5) 2_655
C113 C114 1.65(4) 3_665
C114 C112 0.82(7) 3_665
C114 C113 1.233(15) 3_665
C114 C115 1.3900 .
C114 C112 1.58(5) 2_655
C114 C113 1.65(4) 2_655
C114 C111 1.68(3) 3_665
C114 C111 2.01(3) 2_655
C115 C111 1.08(5) 3_665
C115 C111 1.33(4) 2_655
C115 C112 1.68(4) 3_665
C115 C112 2.01(4) 2_655
C116 C113 1.519(6) 2_655
C116 C113 1.519(6) 3_665
C116 C117 1.549(6) .
C116 C117 1.549(6) 2_655
C116 C117 1.549(6) 3_665
C118 C119 1.206(10) .
C118 Ag3 2.534(4) 2_655
C118 Ag3 2.534(4) 3_665
C119 C120 1.40(3) .
C120 C121 1.39(6) 2_655
C120 C125 1.39(6) 3_665
C120 C121 1.3900 .
C120 C125 1.3901 .
C120 C121 1.39(6) 3_665
C120 C125 1.39(5) 2_655
C121 C125 1.18(7) 3_665
C121 C125 1.23(7) 2_655
C121 C122 1.3900 .
C121 C124 1.82(6) 3_665
C121 C124 1.86(6) 2_655
C122 C124 1.16(9) 3_665
C122 C124 1.25(9) 2_655
C122 C123 1.3894 .
C122 C125 1.82(5) 3_665
C122 C125 1.86(4) 2_655
C123 C122 1.39(6) 2_655
C123 C124 1.39(6) 3_665
C123 C124 1.3910 .
C123 C122 1.39(7) 3_665
C123 C124 1.39(6) 2_655
C123 C126 1.510(5) .
C124 C122 1.16(8) 2_655
C124 C122 1.25(7) 3_665
C124 C125 1.3900 .
C124 C121 1.82(4) 2_655
C124 C121 1.86(4) 3_665
C125 C121 1.18(6) 2_655
C125 C121 1.23(6) 3_665
C125 C122 1.82(5) 2_655
C125 C122 1.86(5) 3_665
C126 C127 1.551(6) 2_655
C126 C127 1.551(6) .
C126 C127 1.551(6) 3_665

loop_
_platon_squeeze_void_nr
_platon_squeeze_void_average_x
_platon_squeeze_void_average_y
_platon_squeeze_void_average_z
_platon_squeeze_void_volume
_platon_squeeze_void_count_electrons
_platon_squeeze_void_content
1 -0.063 -0.139 -0.002 20138 844 ' '
2 0.500 0.000 0.000 265 9 ' '
3 0.833 0.167 0.167 266 9 ' '
4 0.545 0.000 0.250 181 4 ' '
5 0.667 -0.167 0.333 265 9 ' '
6 0.500 0.000 0.500 265 9 ' '
7 0.333 0.167 0.667 265 9 ' '
8 0.455 0.000 0.750 180 4 ' '
9 0.167 -0.167 0.833 266 9 ' '
10 0.333 0.167 0.167 265 9 ' '
11 0.833 0.167 0.667 266 9 ' '
12 0.333 0.122 0.417 179 4 ' '
13 0.788 0.122 0.917 179 4 ' '
14 0.878 0.212 0.417 179 4 ' '
15 0.333 0.212 0.917 179 4 ' '
16 0.167 0.333 0.333 265 9 ' '
17 0.167 0.333 0.833 265 9 ' '
18 0.122 0.333 0.083 179 4 ' '
19 0.212 0.333 0.583 178 4 ' '
20 0.500 0.500 0.500 265 9 ' '
21 1.000 0.500 1.000 265 9 ' '
22 0.500 0.500 0.000 265 9 ' '
23 0.000 0.500 0.500 265 9 ' '
24 0.455 0.455 0.250 180 4 ' '
25 1.000 0.455 0.750 180 4 ' '
26 1.000 0.545 0.250 181 4 ' '
27 0.545 0.545 0.750 180 4 ' '
28 0.833 0.667 0.167 265 9 ' '
29 0.833 0.667 0.667 265 9 ' '
30 0.788 0.667 0.417 178 4 ' '
31 0.878 0.667 0.917 179 4 ' '
32 1.167 0.833 0.333 266 9 ' '
33 0.667 0.833 0.833 265 9 ' '
34 0.667 0.788 0.083 179 4 ' '
35 0.122 0.788 0.583 179 4 ' '
36 0.212 0.878 0.083 179 4 ' '
37 0.667 0.878 0.583 179 4 ' '
